data_4116309
loop_
_publ_author_name
'T. Beringhelli'
'G. D'Alfonso'
'M. Panigati'
'F. Porta'
'P. Mercandelli'
'M. Moret'
'A. Sironi'

_publ_section_title
;
 A Methyl Group Bridging on Three Metal Atoms. Solid-State and Solution
 Structural Characterization of the [Re3(\m-H)3(\m3-CH3)(CO)9]- Anion
;
_journal_name_full 'Journal of the American Chemical Society'
_journal_page_first 2307
_journal_page_last 2308
_journal_paper_doi 10.1021/ja983379m
_journal_volume 121
_journal_year 1999
_chemical_formula_moiety 'C24 H20 P 1+, C10 H6 O9 Re3 1-, C4 H10 O'
_chemical_formula_sum 'C38 H36 O10 P Re3'
_chemical_formula_weight 1242.24
_chemical_name_systematic
;
 tetraphenylphosphonium nonacarbonyltri(\m-hydrido)(\m~3~-methyl)trirhenate
 diethylether solvate
;
_space_group_IT_number 14
_symmetry_cell_setting monoclinic
_symmetry_Int_Tables_number 14
_symmetry_space_group_name_Hall '-P 2yn'
_symmetry_space_group_name_H-M 'P 1 21/n 1'
_atom_sites_solution_hydrogens difmap
_atom_sites_solution_primary direct
_atom_sites_solution_secondary difmap
_cell_angle_alpha 90.00
_cell_angle_beta 97.36(1)
_cell_angle_gamma 90.00
_cell_formula_units_Z 4
_cell_length_a 14.083(3)
_cell_length_b 12.329(1)
_cell_length_c 23.834(3)
_cell_measurement_reflns_used 6809
_cell_measurement_temperature 295(2)
_cell_measurement_theta_max 28
_cell_measurement_theta_min 2
_cell_volume 4104.2(11)
_computing_structure_refinement
;
 Sheldrick, G. M. SHELX-97: program for crystal structure refinement;
 University of Go\"ttingen: Go\"ttingen, 1996.
;
_computing_structure_solution
;
 SIR96: Altomare, A.; Cascarano, G.; Giacovazzo, C.; Guagliardi, A.;
 Burla, M. C.; Polidori, C.; Camalli, M. J. Appl. Crystallogr. 1994, 27,=
 435.
;
_diffrn_ambient_temperature 295(2)
_diffrn_measured_fraction_theta_full 0.928
_diffrn_measured_fraction_theta_max 0.928
_diffrn_measurement_details
;
 Unit cell parameters were initially obtained from 234 reflections
 (5 < \q < 21) taken from 45 frames collected in three different \w regions.
 A full sphere of reciprocal space was scanned by 0.3=B0 \w steps,
 collecting 2500 frames each at 20 s exposure.
 The detector was kept at 5.50(2) cm from the sample.
 Intensity decay was monitored by recollecting the initial 50 frames
 at the end of data collection and analyzing the duplicate reflections.
;
_diffrn_measurement_device_type 'Siemens SMART'
_diffrn_measurement_method '\w scans'
_diffrn_radiation_type 'Mo K\a'
_diffrn_radiation_wavelength 0.71073
_diffrn_reflns_av_R_equivalents 0.0352
_diffrn_reflns_av_sigmaI/netI 0.0322
_diffrn_reflns_limit_h_max 18
_diffrn_reflns_limit_h_min -17
_diffrn_reflns_limit_k_max 15
_diffrn_reflns_limit_k_min -16
_diffrn_reflns_limit_l_max 30
_diffrn_reflns_limit_l_min -29
_diffrn_reflns_number 44840
_diffrn_reflns_theta_full 28.17
_diffrn_reflns_theta_max 28.17
_diffrn_reflns_theta_min 2.20
_diffrn_standards_decay_% 0
_exptl_absorpt_coefficient_mu 8.917
_exptl_absorpt_correction_T_max 0.1020
_exptl_absorpt_correction_T_min 0.0427
_exptl_absorpt_correction_type empirical
_exptl_absorpt_process_details
;
 Sheldrick, G. M. SADABS: program for empirical absorption correction;
 University of Go\"ttingen: Go\"ttingen, 1996.
 32429 symmetry equivalent reflection intensities.
 Average redundancy: 4.70
;
_exptl_crystal_colour 'pale yellow'
_exptl_crystal_density_diffrn 2.010
_exptl_crystal_description cube
_exptl_crystal_F_000 2336
_exptl_crystal_size_max 0.50
_exptl_crystal_size_mid 0.40
_exptl_crystal_size_min 0.40
_refine_diff_density_max 0.532
_refine_diff_density_min -0.961
_refine_diff_density_rms 0.103
_refine_ls_extinction_method none
_refine_ls_goodness_of_fit_all 0.942
_refine_ls_hydrogen_treatment mixed
_refine_ls_matrix_type full
_refine_ls_number_parameters 436
_refine_ls_number_reflns 9356
_refine_ls_number_restraints 6
_refine_ls_restrained_S_all 0.942
_refine_ls_R_factor_all 0.0355
_refine_ls_R_factor_gt 0.0208
_refine_ls_shift/su_max 0.004
_refine_ls_structure_factor_coef Fsqd
_refine_ls_weighting_details 'w=3D1/[\s^2^(Fo^2^)+(0.0220P)^2^] where P=3D(Fo^2^+2Fc^2^)/3'
_refine_ls_weighting_scheme calc
_refine_ls_wR_factor_all 0.0463
_refine_ls_wR_factor_gt 0.0443
_reflns_number_gt 6989
_reflns_number_total 9356
_reflns_threshold_expression 'I > 2\s(I)'
_cod_data_source_file ja983379m.cif
_cod_data_source_block monica5
_cod_database_code 4116309

loop_
_symmetry_equiv_pos_as_xyz
'x, y, z'
'-x+1/2, y+1/2, -z+1/2'
'-x, -y, -z'
'x-1/2, -y-1/2, z-1/2'

loop_
_atom_site_label
_atom_site_type_symbol
_atom_site_fract_x
_atom_site_fract_y
_atom_site_fract_z
_atom_site_U_iso_or_equiv
_atom_site_adp_type
_atom_site_occupancy
_atom_site_symmetry_multiplicity
_atom_site_calc_flag
_atom_site_refinement_flags
Re1 Re 0.716996(11) 0.108873(12) 0.640636(6) 0.04690(5) Uani 1 1 d .
Re2 Re 0.878965(11) -0.049177(11) 0.661994(6) 0.04443(5) Uani 1 1 d .
Re3 Re 0.916524(11) 0.188123(12) 0.672374(6) 0.04696(5) Uani 1 1 d .
H1 H 0.7740 -0.0099 0.6113 0.066(7) Uiso 1 1 calc .
H2 H 0.9471 0.0637 0.6351 0.066(7) Uiso 1 1 calc .
H3 H 0.8120 0.1946 0.6169 0.066(7) Uiso 1 1 calc .
C1 C 0.8231(3) 0.0745(3) 0.72678(17) 0.0487(10) Uani 1 1 d D
H11 H 0.7603(14) 0.0865(19) 0.7261(16) 0.061(7) Uiso 1 1 d D
H12 H 0.8413(17) 0.0091(17) 0.7408(14) 0.061(7) Uiso 1 1 d D
H13 H 0.8592(17) 0.1283(17) 0.7433(14) 0.061(7) Uiso 1 1 d D
C11 C 0.6565(3) 0.2383(4) 0.66457(17) 0.0635(11) Uani 1 1 d .
C12 C 0.6086(3) 0.0204(4) 0.65377(18) 0.0623(11) Uani 1 1 d .
C13 C 0.6580(3) 0.1289(3) 0.56544(19) 0.0619(11) Uani 1 1 d .
C21 C 0.8094(3) -0.1752(3) 0.68063(17) 0.0602(11) Uani 1 1 d .
C22 C 0.9940(3) -0.0937(3) 0.70921(19) 0.0623(11) Uani 1 1 d .
C23 C 0.9178(3) -0.1273(3) 0.60044(17) 0.0522(10) Uani 1 1 d .
C31 C 1.0380(3) 0.1834(4) 0.72087(18) 0.0647(11) Uani 1 1 d .
C32 C 0.8813(3) 0.3267(3) 0.70189(16) 0.0572(10) Uani 1 1 d .
C33 C 0.9793(3) 0.2607(3) 0.61656(17) 0.0608(11) Uani 1 1 d .
O11 O 0.6209(3) 0.3169(3) 0.67719(15) 0.0948(11) Uani 1 1 d .
O12 O 0.5413(2) -0.0277(3) 0.66002(15) 0.0914(11) Uani 1 1 d .
O13 O 0.6218(2) 0.1413(3) 0.51905(14) 0.0932(11) Uani 1 1 d .
O21 O 0.7695(3) -0.2537(3) 0.69032(13) 0.0908(11) Uani 1 1 d .
O22 O 1.0629(2) -0.1187(3) 0.73703(15) 0.0971(11) Uani 1 1 d .
O23 O 0.9407(2) -0.1748(2) 0.56218(13) 0.0764(9) Uani 1 1 d .
O31 O 1.1113(3) 0.1836(3) 0.74768(15) 0.0980(12) Uani 1 1 d .
O32 O 0.8586(2) 0.4092(2) 0.71758(14) 0.0823(10) Uani 1 1 d .
O33 O 1.0165(3) 0.3030(3) 0.58222(14) 0.0929(11) Uani 1 1 d .
P1 P 0.75901(7) 0.35106(8) 0.41495(4) 0.0451(2) Uani 1 1 d .
C41 C 0.8119(3) 0.4097(3) 0.35666(15) 0.0505(9) Uani 1 1 d .
C42 C 0.9023(3) 0.3778(4) 0.34743(18) 0.0703(12) Uani 1 1 d .
H42 H 0.9349 0.3240 0.3695 0.082(3) Uiso 1 1 calc R
C43 C 0.9441(4) 0.4280(4) 0.3040(2) 0.0838(15) Uani 1 1 d .
H43 H 1.0050 0.4072 0.2970 0.082(3) Uiso 1 1 calc R
C44 C 0.8964(4) 0.5075(5) 0.2717(2) 0.0880(16) Uani 1 1 d .
H44 H 0.9253 0.5409 0.2433 0.082(3) Uiso 1 1 calc R
C45 C 0.8093(4) 0.5369(5) 0.2807(2) 0.0994(18) Uani 1 1 d .
H45 H 0.7775 0.5909 0.2585 0.082(3) Uiso 1 1 calc R
C46 C 0.7643(3) 0.4878(4) 0.32325(17) 0.0731(13) Uani 1 1 d .
H46 H 0.7026 0.5082 0.3288 0.082(3) Uiso 1 1 calc R
C47 C 0.7987(3) 0.2133(3) 0.42365(16) 0.0482(9) Uani 1 1 d .
C48 C 0.8349(3) 0.1734(3) 0.47574(17) 0.0580(10) Uani 1 1 d .
H48 H 0.8390 0.2184 0.5073 0.082(3) Uiso 1 1 calc R
C49 C 0.8650(3) 0.0674(4) 0.4818(2) 0.0729(13) Uani 1 1 d .
H49 H 0.8880 0.0403 0.5174 0.082(3) Uiso 1 1 calc R
C50 C 0.8610(3) 0.0007(4) 0.4340(2) 0.0780(14) Uani 1 1 d .
H50 H 0.8831 -0.0704 0.4377 0.082(3) Uiso 1 1 calc R
C51 C 0.8250(3) 0.0390(4) 0.3825(2) 0.0746(13) Uani 1 1 d .
H51 H 0.8209 -0.0062 0.3511 0.082(3) Uiso 1 1 calc R
C52 C 0.7939(3) 0.1463(3) 0.37631(17) 0.0639(11) Uani 1 1 d .
H52 H 0.7701 0.1729 0.3408 0.082(3) Uiso 1 1 calc R
C53 C 0.7960(3) 0.4284(3) 0.47812(15) 0.0478(9) Uani 1 1 d .
C54 C 0.7511(3) 0.4067(3) 0.52653(16) 0.0560(10) Uani 1 1 d .
H54 H 0.7045 0.3531 0.5261 0.082(3) Uiso 1 1 calc R
C55 C 0.7784(3) 0.4674(4) 0.57468(17) 0.0673(12) Uani 1 1 d .
H55 H 0.7504 0.4531 0.6072 0.082(3) Uiso 1 1 calc R
C56 C 0.8446(4) 0.5470(4) 0.57596(19) 0.0735(13) Uani 1 1 d .
H56 H 0.8610 0.5871 0.6088 0.082(3) Uiso 1 1 calc R
C57 C 0.8879(4) 0.5686(4) 0.5283(2) 0.0802(14) Uani 1 1 d .
H57 H 0.9331 0.6238 0.5290 0.082(3) Uiso 1 1 calc R
C58 C 0.8642(3) 0.5086(3) 0.47944(17) 0.0573(10) Uani 1 1 d .
H58 H 0.8942 0.5224 0.4476 0.082(3) Uiso 1 1 calc R
C59 C 0.6309(3) 0.3599(3) 0.40143(15) 0.0498(9) Uani 1 1 d .
C60 C 0.5887(3) 0.4602(3) 0.41057(19) 0.0701(12) Uani 1 1 d .
H60 H 0.6264 0.5181 0.4250 0.082(3) Uiso 1 1 calc R
C61 C 0.4901(4) 0.4730(4) 0.3980(2) 0.0828(15) Uani 1 1 d .
H61 H 0.4620 0.5393 0.4044 0.082(3) Uiso 1 1 calc R
C62 C 0.4347(4) 0.3888(4) 0.3765(2) 0.0840(15) Uani 1 1 d .
H62 H 0.3691 0.3979 0.3668 0.082(3) Uiso 1 1 calc R
C63 C 0.4769(3) 0.2894(4) 0.3690(2) 0.0826(14) Uani 1 1 d .
H63 H 0.4388 0.2308 0.3557 0.082(3) Uiso 1 1 calc R
C64 C 0.5734(3) 0.2760(3) 0.38081(17) 0.0601(11) Uani 1 1 d .
H64 H 0.6005 0.2089 0.3748 0.082(3) Uiso 1 1 calc R

loop_
_atom_site_aniso_label
_atom_site_aniso_U_11
_atom_site_aniso_U_22
_atom_site_aniso_U_33
_atom_site_aniso_U_23
_atom_site_aniso_U_13
_atom_site_aniso_U_12
Re1 0.04574(10) 0.04584(9) 0.04971(9) 0.00366(7) 0.00835(7) 0.00337(7)
Re2 0.04562(10) 0.03964(8) 0.04906(9) 0.00396(6) 0.01004(7) 0.00111(7)
Re3 0.04982(10) 0.04221(8) 0.04893(9) 0.00175(7) 0.00661(7) -0.00258(7)
C1 0.053(3) 0.047(2) 0.047(2) 0.0016(17) 0.0071(19) 0.0011(18)
C11 0.060(3) 0.063(3) 0.068(3) 0.001(2) 0.012(2) 0.008(2)
C12 0.060(3) 0.061(3) 0.068(3) 0.006(2) 0.014(2) 0.002(2)
C13 0.054(3) 0.063(3) 0.069(3) 0.000(2) 0.009(2) 0.002(2)
C21 0.063(3) 0.060(3) 0.059(2) 0.007(2) 0.013(2) -0.002(2)
C22 0.059(3) 0.056(3) 0.072(3) 0.016(2) 0.007(2) 0.005(2)
C23 0.053(3) 0.035(2) 0.069(3) 0.0042(19) 0.010(2) 0.0018(18)
C31 0.059(3) 0.074(3) 0.061(3) 0.004(2) 0.006(2) -0.001(2)
C32 0.062(3) 0.053(2) 0.055(2) -0.008(2) 0.000(2) -0.005(2)
C33 0.068(3) 0.052(2) 0.062(3) -0.001(2) 0.005(2) -0.004(2)
O11 0.100(3) 0.078(2) 0.104(3) -0.0112(19) 0.007(2) 0.042(2)
O12 0.071(2) 0.095(3) 0.111(3) 0.014(2) 0.024(2) -0.029(2)
O13 0.075(2) 0.136(3) 0.064(2) 0.018(2) -0.0087(18) -0.002(2)
O21 0.105(3) 0.081(2) 0.090(2) 0.0128(18) 0.021(2) -0.041(2)
O22 0.067(2) 0.120(3) 0.099(3) 0.024(2) -0.011(2) 0.013(2)
O23 0.091(2) 0.0560(18) 0.088(2) -0.0160(16) 0.0329(19) 0.0000(16)
O31 0.066(2) 0.128(3) 0.094(3) 0.016(2) -0.014(2) -0.004(2)
O32 0.097(3) 0.060(2) 0.090(2) -0.0221(17) 0.0121(19) 0.0044(18)
O33 0.101(3) 0.091(2) 0.093(2) 0.0222(19) 0.035(2) -0.022(2)
P1 0.0465(6) 0.0431(5) 0.0453(5) 0.0024(4) 0.0040(4) -0.0029(4)
C41 0.053(3) 0.056(2) 0.042(2) 0.0024(17) 0.0045(18) -0.0085(19)
C42 0.063(3) 0.082(3) 0.068(3) 0.007(2) 0.016(2) -0.003(3)
C43 0.063(3) 0.117(4) 0.076(3) 0.005(3) 0.028(3) -0.014(3)
C44 0.094(4) 0.111(4) 0.060(3) 0.023(3) 0.015(3) -0.029(4)
C45 0.089(4) 0.118(5) 0.092(4) 0.053(3) 0.014(3) -0.001(4)
C46 0.071(3) 0.085(3) 0.063(3) 0.026(2) 0.006(2) 0.002(3)
C47 0.046(2) 0.043(2) 0.057(2) 0.0003(17) 0.0132(18) -0.0016(17)
C48 0.065(3) 0.054(2) 0.056(2) 0.0079(19) 0.012(2) 0.009(2)
C49 0.081(4) 0.067(3) 0.073(3) 0.019(2) 0.018(3) 0.020(2)
C50 0.081(4) 0.055(3) 0.103(4) 0.014(3) 0.029(3) 0.012(3)
C51 0.087(4) 0.056(3) 0.085(3) -0.015(2) 0.028(3) 0.000(3)
C52 0.076(3) 0.060(3) 0.056(2) -0.006(2) 0.011(2) -0.003(2)
C53 0.050(2) 0.047(2) 0.046(2) 0.0027(16) 0.0020(18) 0.0014(18)
C54 0.062(3) 0.052(2) 0.055(2) 0.0015(19) 0.012(2) -0.002(2)
C55 0.077(3) 0.073(3) 0.052(2) 0.000(2) 0.011(2) 0.014(3)
C56 0.083(4) 0.072(3) 0.064(3) -0.026(2) 0.004(3) -0.001(3)
C57 0.074(4) 0.067(3) 0.098(4) -0.022(3) 0.005(3) -0.021(2)
C58 0.057(3) 0.057(2) 0.059(2) -0.010(2) 0.011(2) -0.014(2)
C59 0.049(2) 0.052(2) 0.048(2) 0.0037(18) 0.0035(18) -0.0002(19)
C60 0.060(3) 0.058(3) 0.089(3) -0.003(2) -0.004(2) 0.006(2)
C61 0.070(3) 0.068(3) 0.108(4) -0.005(3) -0.001(3) 0.025(3)
C62 0.046(3) 0.105(4) 0.098(4) -0.012(3) -0.004(3) 0.000(3)
C63 0.058(3) 0.084(4) 0.105(4) -0.020(3) 0.005(3) -0.012(3)
C64 0.052(3) 0.058(3) 0.069(3) -0.007(2) 0.004(2) -0.003(2)

loop_
_atom_type_symbol
_atom_type_description
_atom_type_scat_dispersion_real
_atom_type_scat_dispersion_imag
_atom_type_scat_source
C C 0.0033 0.0016 'International Tables Vol C Tables 4.2.6.8 and 6.1.1.4'
H H 0.0000 0.0000 'International Tables Vol C Tables 4.2.6.8 and 6.1.1.4'
O O 0.0106 0.0060 'International Tables Vol C Tables 4.2.6.8 and 6.1.1.4'
P P 0.1023 0.0942 'International Tables Vol C Tables 4.2.6.8 and 6.1.1.4'
Re Re -1.0185 7.2310 'International Tables Vol C Tables 4.2.6.8 and 6.1.1.4'

loop_
_geom_angle_atom_site_label_1
_geom_angle_atom_site_label_2
_geom_angle_atom_site_label_3
_geom_angle
C13 Re1 C11 90.90(18)
C13 Re1 C12 88.11(18)
C11 Re1 C12 91.78(18)
C13 Re1 C1 167.38(16)
C11 Re1 C1 98.17(15)
C12 Re1 C1 100.29(16)
C13 Re1 Re3 118.87(13)
C11 Re1 Re3 95.25(13)
C12 Re1 Re3 151.90(12)
C1 Re1 Re3 51.79(9)
C13 Re1 Re2 118.56(13)
C11 Re1 Re2 147.54(13)
C12 Re1 Re2 101.85(12)
C1 Re1 Re2 50.71(9)
Re3 Re1 Re2 59.804(5)
C23 Re2 C21 88.50(16)
C23 Re2 C22 90.18(18)
C21 Re2 C22 92.86(17)
C23 Re2 C1 169.46(14)
C21 Re2 C1 98.51(15)
C22 Re2 C1 97.28(16)
C23 Re2 Re3 119.91(11)
C21 Re2 Re3 150.08(12)
C22 Re2 Re3 95.99(13)
C1 Re2 Re3 52.06(9)
C23 Re2 Re1 119.26(12)
C21 Re2 Re1 99.55(13)
C22 Re2 Re1 148.07(13)
C1 Re2 Re1 51.98(10)
Re3 Re2 Re1 59.865(5)
C33 Re3 C32 90.14(17)
C33 Re3 C31 88.72(18)
C32 Re3 C31 93.28(18)
C33 Re3 C1 168.34(15)
C32 Re3 C1 97.73(15)
C31 Re3 C1 99.36(15)
C33 Re3 Re2 119.70(12)
C32 Re3 Re2 147.79(12)
C31 Re3 Re2 98.86(13)
C1 Re3 Re2 50.98(9)
C33 Re3 Re1 118.81(12)
C32 Re3 Re1 96.00(12)
C31 Re3 Re1 150.81(13)
C1 Re3 Re1 51.99(10)
Re2 Re3 Re1 60.331(5)
Re2 C1 Re3 76.96(12)
Re2 C1 Re1 77.32(12)
Re3 C1 Re1 76.22(11)
H11 C1 H12 112.9(13)
H11 C1 H13 112.9(13)
H11 C1 Re1 57(2)
H11 C1 Re2 120(2)
H11 C1 Re3 120(2)
H12 C1 H13 112.6(13)
H12 C1 Re1 126.1(19)
H12 C1 Re2 64(2)
H12 C1 Re3 125.0(19)
H13 C1 Re1 119.8(19)
H13 C1 Re2 123(2)
H13 C1 Re3 59(2)
O11 C11 Re1 177.8(4)
O12 C12 Re1 176.2(4)
O13 C13 Re1 179.9(5)
O21 C21 Re2 177.1(4)
O22 C22 Re2 179.0(4)
O23 C23 Re2 179.2(4)
O31 C31 Re3 176.9(4)
O32 C32 Re3 177.6(4)
O33 C33 Re3 178.7(4)
C47 P1 C59 111.74(17)
C47 P1 C53 110.63(17)
C59 P1 C53 107.10(18)
C47 P1 C41 108.32(18)
C59 P1 C41 109.95(17)
C53 P1 C41 109.06(17)
C46 C41 C42 120.1(4)
C46 C41 P1 120.6(3)
C42 C41 P1 119.3(3)
C41 C42 C43 118.5(4)
C44 C43 C42 120.7(5)
C45 C44 C43 120.2(5)
C44 C45 C46 120.9(5)
C41 C46 C45 119.5(5)
C48 C47 C52 119.6(4)
C48 C47 P1 121.3(3)
C52 C47 P1 119.1(3)
C47 C48 C49 120.7(4)
C48 C49 C50 119.5(4)
C51 C50 C49 120.3(4)
C50 C51 C52 120.2(4)
C47 C52 C51 119.7(4)
C58 C53 C54 120.2(4)
C58 C53 P1 121.7(3)
C54 C53 P1 118.1(3)
C55 C54 C53 118.0(4)
C56 C55 C54 122.0(4)
C55 C56 C57 119.8(4)
C56 C57 C58 120.2(4)
C53 C58 C57 119.8(4)
C64 C59 C60 118.7(4)
C64 C59 P1 123.7(3)
C60 C59 P1 117.6(3)
C61 C60 C59 119.9(4)
C62 C61 C60 120.2(5)
C61 C62 C63 119.4(5)
C64 C63 C62 120.9(5)
C63 C64 C59 120.8(4)

loop_
_geom_bond_atom_site_label_1
_geom_bond_atom_site_label_2
_geom_bond_distance
Re1 C13 1.892(5)
Re1 C11 1.929(4)
Re1 C12 1.934(5)
Re1 H11 2.07(4)
Re1 C1 2.417(4)
Re1 Re3 2.9796(2)
Re1 Re2 2.9936(2)
Re2 C23 1.893(4)
Re2 C21 1.919(4)
Re2 C22 1.930(5)
Re2 H12 2.14(3)
Re2 C1 2.375(4)
Re2 Re3 2.9778(2)
Re3 C33 1.911(4)
Re3 C32 1.936(4)
Re3 C31 1.939(5)
Re3 H13 2.10(3)
Re3 C1 2.411(4)
C1 H11 0.895(19)
C1 H12 0.897(19)
C1 H13 0.896(19)
C11 O11 1.148(5)
C12 O12 1.144(5)
C13 O13 1.167(5)
C21 O21 1.157(4)
C22 O22 1.145(5)
C23 O23 1.164(4)
C31 O31 1.142(5)
C32 O32 1.144(4)
C33 O33 1.152(5)
P1 C47 1.792(4)
P1 C59 1.795(4)
P1 C53 1.802(4)
P1 C41 1.809(4)
C41 C46 1.369(5)
C41 C42 1.377(6)
C42 C43 1.399(6)
C43 C44 1.368(7)
C44 C45 1.323(7)
C45 C46 1.399(6)
C47 C48 1.372(5)
C47 C52 1.393(5)
C48 C49 1.376(5)
C49 C50 1.400(6)
C50 C51 1.353(6)
C51 C52 1.395(6)
C53 C58 1.375(5)
C53 C54 1.411(5)
C54 C55 1.383(5)
C55 C56 1.351(6)
C56 C57 1.383(6)
C57 C58 1.384(6)
C59 C64 1.366(5)
C59 C60 1.401(5)
C60 C61 1.391(6)
C61 C62 1.359(6)
C62 C63 1.384(6)
C63 C64 1.362(6)
